data_7111535
loop_
_publ_author_name
'Cheng, Fei'
'Hector, Andrew L.'
'Levason, William'
'Reid, Gillian'
'Webster, Michael'
'Zhang, Wenjian'

_publ_section_title
;
 Preparation and structure of the unique silicon(iv) cation
 [SiF3(Me3tacn)]+
;
_journal_issue 11
_journal_name_full 'Chemical Communications'
_journal_page_first 1334
_journal_page_last 1336
_journal_paper_doi 10.1039/b822236c
_journal_year 2009
_chemical_formula_moiety 'C10 H25 Cl F4 N3 Si 1+, F5 Si 1-'
_chemical_formula_structural '((C10 H25 Cl N3) (F4 Si)) (F5 Si)'
_chemical_formula_sum 'C10 H25 Cl F9 N3 Si2'
_chemical_formula_weight 449.96
_chemical_name_systematic
;
tetrafluorosilicon(IV)-N-(chloromethyl)-2-
{[2-(dimethylamino)ethyl](methyl)amino}-N,N-dimethylethanaminium
pentafluorosilicon(IV)
;
_space_group_IT_number 2
_space_group_name_Hall '-P 1'
_symmetry_cell_setting triclinic
_symmetry_space_group_name_Hall '-P 1'
_symmetry_space_group_name_H-M 'P -1'
_atom_sites_solution_hydrogens geom
_atom_sites_solution_primary direct
_atom_sites_solution_secondary difmap
_audit_creation_date 2008-11-21
_audit_creation_method 'SHELXL-97 + hand edit'
_cell_angle_alpha 107.672(10)
_cell_angle_beta 95.625(10)
_cell_angle_gamma 98.336(10)
_cell_formula_units_Z 2
_cell_length_a 6.9707(15)
_cell_length_b 11.533(2)
_cell_length_c 12.264(2)
_cell_measurement_reflns_used 22305
_cell_measurement_temperature 120(2)
_cell_measurement_theta_max 27.48
_cell_measurement_theta_min 2.91
_cell_volume 918.9(3)
_computing_structure_refinement 'SHELXL-97 (Sheldrick, 1997)'
_computing_structure_solution 'SHELXS-97 (Sheldrick, 1997)'
_diffrn_ambient_temperature 120(2)
_diffrn_measured_fraction_theta_full 0.985
_diffrn_measured_fraction_theta_max 0.985
_diffrn_measurement_device_type 'Bruker-Nonius 95mm CCD camera on \k-goniostat'
_diffrn_measurement_method '\f & \w scans'
_diffrn_radiation_monochromator '10cm confocal mirrors'
_diffrn_radiation_source 'Bruker-Nonius FR591 rotating anode'
_diffrn_radiation_type MoK\a
_diffrn_radiation_wavelength 0.71073
_diffrn_reflns_av_R_equivalents 0.0807
_diffrn_reflns_av_sigmaI/netI 0.0669
_diffrn_reflns_limit_h_max 9
_diffrn_reflns_limit_h_min -9
_diffrn_reflns_limit_k_max 14
_diffrn_reflns_limit_k_min -14
_diffrn_reflns_limit_l_max 15
_diffrn_reflns_limit_l_min -15
_diffrn_reflns_number 17682
_diffrn_reflns_theta_full 27.57
_diffrn_reflns_theta_max 27.57
_diffrn_reflns_theta_min 2.99
_diffrn_standards_number 0
_exptl_absorpt_coefficient_mu 0.425
_exptl_absorpt_correction_T_max 1.0000
_exptl_absorpt_correction_T_min 0.7178
_exptl_absorpt_correction_type multi-scan
_exptl_absorpt_process_details 'G.M. Sheldrick, (2007). SADABS. Version 2007/2. Bruker AXS Inc.'
_exptl_crystal_colour colourless
_exptl_crystal_density_diffrn 1.626
_exptl_crystal_density_method 'not measured'
_exptl_crystal_description needle
_exptl_crystal_F_000 464
_exptl_crystal_size_max 0.13
_exptl_crystal_size_mid 0.04
_exptl_crystal_size_min 0.02
_refine_diff_density_max 0.630
_refine_diff_density_min -0.633
_refine_diff_density_rms 0.136
_refine_ls_extinction_method none
_refine_ls_goodness_of_fit_ref 1.074
_refine_ls_hydrogen_treatment constr
_refine_ls_matrix_type full
_refine_ls_number_parameters 231
_refine_ls_number_reflns 4177
_refine_ls_number_restraints 0
_refine_ls_restrained_S_all 1.074
_refine_ls_R_factor_all 0.1249
_refine_ls_R_factor_gt 0.0819
_refine_ls_shift/su_max 0.000
_refine_ls_shift/su_mean 0.000
_refine_ls_structure_factor_coef Fsqd
_refine_ls_weighting_details 'w=1/[\s^2^(Fo^2^)+(0.0973P)^2^+3.7402P] where P=(Fo^2^+2Fc^2^)/3'
_refine_ls_weighting_scheme calc
_refine_ls_wR_factor_gt 0.2012
_refine_ls_wR_factor_ref 0.2366
_reflns_number_gt 2895
_reflns_number_total 4177
_reflns_threshold_expression I>2sigma(I)
_cod_data_source_file b822236csup1.cif
_cod_data_source_block 08wz1104
_cod_database_code 7111535

loop_
_symmetry_equiv_pos_as_xyz
'x, y, z'
'-x, -y, -z'

loop_
_atom_site_label
_atom_site_type_symbol
_atom_site_fract_x
_atom_site_fract_y
_atom_site_fract_z
_atom_site_U_iso_or_equiv
_atom_site_adp_type
_atom_site_occupancy
_atom_site_symmetry_multiplicity
_atom_site_calc_flag
_atom_site_refinement_flags
Cl1 Cl 0.4675(2) 0.59109(14) 0.15526(13) 0.0446(4) Uani 1 1 d .
Si1 Si 0.64058(19) 0.23045(11) 0.43106(11) 0.0245(3) Uani 1 1 d .
Si2 Si 0.0426(2) 0.77899(14) 0.03130(12) 0.0332(4) Uani 1 1 d .
F1 F 0.7459(5) 0.1882(3) 0.5342(2) 0.0354(7) Uani 1 1 d .
F2 F 0.6182(4) 0.3688(2) 0.5155(2) 0.0301(6) Uani 1 1 d .
F3 F 0.4189(4) 0.1668(3) 0.4413(2) 0.0323(7) Uani 1 1 d .
F4 F 0.8506(4) 0.2894(2) 0.3993(2) 0.0278(6) Uani 1 1 d .
F5 F 0.1041(8) 0.6457(4) 0.0115(4) 0.0711(13) Uani 1 1 d .
F6 F 0.2045(9) 0.8970(4) 0.0551(4) 0.096(2) Uani 1 1 d .
F7 F -0.1863(6) 0.7814(5) 0.0268(4) 0.0710(13) Uani 1 1 d .
F8 F 0.0587(6) 0.7978(4) 0.1712(3) 0.0533(10) Uani 1 1 d .
F9 F 0.0250(6) 0.7567(4) -0.1090(3) 0.0510(9) Uani 1 1 d .
N1 N 0.6640(6) 0.0675(4) 0.3146(4) 0.0287(9) Uani 1 1 d .
N2 N 0.5018(6) 0.2683(4) 0.2922(3) 0.0292(9) Uani 1 1 d .
N3 N 0.7986(6) 0.5744(4) 0.2825(3) 0.0255(8) Uani 1 1 d .
C1 C 0.8649(9) 0.0395(6) 0.3264(6) 0.0469(15) Uani 1 1 d .
H1A H 0.8943 0.0249 0.4004 0.070 Uiso 1 1 calc R
H1B H 0.9600 0.1098 0.3238 0.070 Uiso 1 1 calc R
H1C H 0.8731 -0.0345 0.2627 0.070 Uiso 1 1 calc R
C2 C 0.5281(9) -0.0413(4) 0.3253(5) 0.0367(12) Uani 1 1 d .
H2A H 0.5504 -0.1179 0.2701 0.055 Uiso 1 1 calc R
H2B H 0.3918 -0.0321 0.3086 0.055 Uiso 1 1 calc R
H2C H 0.5537 -0.0447 0.4042 0.055 Uiso 1 1 calc R
C3 C 0.6140(9) 0.0775(5) 0.1959(4) 0.0381(13) Uani 1 1 d .
H3A H 0.7284 0.1236 0.1753 0.046 Uiso 1 1 calc R
H3B H 0.5777 -0.0060 0.1375 0.046 Uiso 1 1 calc R
C4 C 0.4455(10) 0.1446(5) 0.1984(5) 0.0419(14) Uani 1 1 d .
H4A H 0.3288 0.0955 0.2139 0.050 Uiso 1 1 calc R
H4B H 0.4128 0.1564 0.1226 0.050 Uiso 1 1 calc R
C5 C 0.3175(8) 0.3170(5) 0.3191(6) 0.0436(14) Uani 1 1 d .
H5A H 0.3483 0.3905 0.3884 0.065 Uiso 1 1 calc R
H5B H 0.2232 0.2532 0.3329 0.065 Uiso 1 1 calc R
H5C H 0.2606 0.3392 0.2536 0.065 Uiso 1 1 calc R
C6 C 0.6224(8) 0.3541(4) 0.2442(4) 0.0316(11) Uani 1 1 d .
H6A H 0.5474 0.3561 0.1721 0.038 Uiso 1 1 calc R
H6B H 0.7433 0.3222 0.2244 0.038 Uiso 1 1 calc R
C7 C 0.6779(8) 0.4853(4) 0.3301(4) 0.0301(11) Uani 1 1 d .
H7A H 0.5567 0.5164 0.3506 0.036 Uiso 1 1 calc R
H7B H 0.7538 0.4830 0.4018 0.036 Uiso 1 1 calc R
C8 C 1.0036(8) 0.5471(5) 0.2729(5) 0.0365(12) Uani 1 1 d .
H8A H 0.9966 0.4667 0.2137 0.055 Uiso 1 1 calc R
H8B H 1.0647 0.5451 0.3476 0.055 Uiso 1 1 calc R
H8C H 1.0823 0.6119 0.2512 0.055 Uiso 1 1 calc R
C9 C 0.8153(8) 0.7021(4) 0.3663(4) 0.0303(10) Uani 1 1 d .
H9A H 0.9031 0.7611 0.3424 0.045 Uiso 1 1 calc R
H9B H 0.8683 0.7037 0.4439 0.045 Uiso 1 1 calc R
H9C H 0.6853 0.7250 0.3675 0.045 Uiso 1 1 calc R
C10 C 0.7125(8) 0.5689(5) 0.1633(4) 0.0350(11) Uani 1 1 d .
H10A H 0.7186 0.4873 0.1077 0.042 Uiso 1 1 calc R
H10B H 0.7926 0.6333 0.1404 0.042 Uiso 1 1 calc R

loop_
_atom_site_aniso_label
_atom_site_aniso_U_11
_atom_site_aniso_U_22
_atom_site_aniso_U_33
_atom_site_aniso_U_23
_atom_site_aniso_U_13
_atom_site_aniso_U_12
Cl1 0.0383(7) 0.0483(8) 0.0465(8) 0.0143(6) -0.0004(6) 0.0131(6)
Si1 0.0266(7) 0.0199(6) 0.0247(6) 0.0046(5) 0.0050(5) 0.0016(5)
Si2 0.0363(8) 0.0319(7) 0.0278(7) 0.0049(6) 0.0084(6) 0.0025(6)
F1 0.0458(18) 0.0316(15) 0.0277(15) 0.0108(12) 0.0027(13) 0.0027(13)
F2 0.0340(15) 0.0229(13) 0.0265(14) -0.0007(11) 0.0037(12) 0.0027(11)
F3 0.0320(15) 0.0256(14) 0.0345(15) 0.0029(12) 0.0138(12) -0.0008(12)
F4 0.0254(14) 0.0231(13) 0.0326(14) 0.0069(11) 0.0062(11) 0.0010(11)
F5 0.102(4) 0.057(2) 0.056(2) 0.0096(19) 0.011(2) 0.039(2)
F6 0.132(5) 0.072(3) 0.051(2) 0.018(2) -0.015(3) -0.066(3)
F7 0.045(2) 0.115(4) 0.078(3) 0.055(3) 0.026(2) 0.031(2)
F8 0.072(3) 0.055(2) 0.0323(17) 0.0124(16) 0.0127(17) 0.0107(19)
F9 0.053(2) 0.059(2) 0.0319(17) 0.0057(15) 0.0030(15) 0.0019(17)
N1 0.034(2) 0.0223(19) 0.030(2) 0.0078(16) 0.0111(17) 0.0040(17)
N2 0.034(2) 0.0192(19) 0.027(2) 0.0002(16) -0.0042(17) 0.0009(16)
N3 0.029(2) 0.0213(19) 0.0253(19) 0.0049(15) 0.0059(16) 0.0067(16)
C1 0.039(3) 0.038(3) 0.061(4) 0.009(3) 0.010(3) 0.012(3)
C2 0.049(3) 0.019(2) 0.038(3) 0.006(2) 0.013(2) -0.003(2)
C3 0.057(4) 0.025(2) 0.026(2) 0.0025(19) 0.012(2) -0.003(2)
C4 0.061(4) 0.024(3) 0.026(3) -0.004(2) -0.010(2) 0.001(2)
C5 0.033(3) 0.033(3) 0.057(4) 0.009(3) -0.006(3) 0.004(2)
C6 0.048(3) 0.022(2) 0.023(2) 0.0053(18) 0.002(2) 0.007(2)
C7 0.042(3) 0.023(2) 0.025(2) 0.0062(19) 0.010(2) 0.007(2)
C8 0.027(3) 0.034(3) 0.044(3) 0.003(2) 0.003(2) 0.009(2)
C9 0.036(3) 0.021(2) 0.031(2) 0.0045(19) 0.007(2) 0.0038(19)
C10 0.033(3) 0.042(3) 0.030(3) 0.012(2) 0.002(2) 0.009(2)

loop_
_atom_type_symbol
_atom_type_description
_atom_type_scat_dispersion_real
_atom_type_scat_dispersion_imag
_atom_type_scat_source
C C 0.0033 0.0016 'International Tables Vol C Tables 4.2.6.8 and 6.1.1.4'
H H 0.0000 0.0000 'International Tables Vol C Tables 4.2.6.8 and 6.1.1.4'
N N 0.0061 0.0033 'International Tables Vol C Tables 4.2.6.8 and 6.1.1.4'
F F 0.0171 0.0103 'International Tables Vol C Tables 4.2.6.8 and 6.1.1.4'
Si Si 0.0817 0.0704 'International Tables Vol C Tables 4.2.6.8 and 6.1.1.4'
Cl Cl 0.1484 0.1585 'International Tables Vol C Tables 4.2.6.8 and 6.1.1.4'

loop_
_geom_angle_atom_site_label_1
_geom_angle_atom_site_label_2
_geom_angle_atom_site_label_3
_geom_angle
F1 Si1 F3 93.54(17)
F1 Si1 F4 94.02(16)
F3 Si1 F4 171.15(16)
F1 Si1 F2 95.87(16)
F3 Si1 F2 92.76(15)
F4 Si1 F2 91.05(15)
F1 Si1 N1 89.42(17)
F3 Si1 N1 88.63(16)
F4 Si1 N1 86.84(16)
F2 Si1 N1 174.43(17)
F1 Si1 N2 175.16(17)
F3 Si1 N2 84.73(17)
F4 Si1 N2 87.37(17)
F2 Si1 N2 88.73(16)
N1 Si1 N2 86.02(17)
F6 Si2 F7 123.9(3)
F6 Si2 F5 119.9(3)
F7 Si2 F5 116.1(3)
F6 Si2 F9 89.9(2)
F7 Si2 F9 90.8(2)
F5 Si2 F9 90.1(2)
F6 Si2 F8 91.2(2)
F7 Si2 F8 89.2(2)
F5 Si2 F8 88.8(2)
F9 Si2 F8 178.7(2)
C1 N1 C3 108.7(4)
C1 N1 C2 106.3(4)
C3 N1 C2 109.2(4)
C1 N1 Si1 112.5(3)
C3 N1 Si1 107.2(3)
C2 N1 Si1 112.8(3)
C6 N2 C5 108.2(4)
C6 N2 C4 107.4(4)
C5 N2 C4 108.2(4)
C6 N2 Si1 116.5(3)
C5 N2 Si1 111.7(3)
C4 N2 Si1 104.5(3)
C9 N3 C10 110.4(4)
C9 N3 C8 108.2(4)
C10 N3 C8 105.9(4)
C9 N3 C7 107.2(3)
C10 N3 C7 113.5(4)
C8 N3 C7 111.6(4)
N1 C1 H1A 109.5
N1 C1 H1B 109.5
H1A C1 H1B 109.5
N1 C1 H1C 109.5
H1A C1 H1C 109.5
H1B C1 H1C 109.5
N1 C2 H2A 109.5
N1 C2 H2B 109.5
H2A C2 H2B 109.5
N1 C2 H2C 109.5
H2A C2 H2C 109.5
H2B C2 H2C 109.5
C4 C3 N1 107.8(4)
C4 C3 H3A 110.2
N1 C3 H3A 110.2
C4 C3 H3B 110.2
N1 C3 H3B 110.2
H3A C3 H3B 108.5
C3 C4 N2 108.8(4)
C3 C4 H4A 109.9
N2 C4 H4A 109.9
C3 C4 H4B 109.9
N2 C4 H4B 109.9
H4A C4 H4B 108.3
N2 C5 H5A 109.5
N2 C5 H5B 109.5
H5A C5 H5B 109.5
N2 C5 H5C 109.5
H5A C5 H5C 109.5
H5B C5 H5C 109.5
N2 C6 C7 111.9(4)
N2 C6 H6A 109.2
C7 C6 H6A 109.2
N2 C6 H6B 109.2
C7 C6 H6B 109.2
H6A C6 H6B 107.9
N3 C7 C6 112.7(4)
N3 C7 H7A 109.0
C6 C7 H7A 109.0
N3 C7 H7B 109.0
C6 C7 H7B 109.0
H7A C7 H7B 107.8
N3 C8 H8A 109.5
N3 C8 H8B 109.5
H8A C8 H8B 109.5
N3 C8 H8C 109.5
H8A C8 H8C 109.5
H8B C8 H8C 109.5
N3 C9 H9A 109.5
N3 C9 H9B 109.5
H9A C9 H9B 109.5
N3 C9 H9C 109.5
H9A C9 H9C 109.5
H9B C9 H9C 109.5
N3 C10 Cl1 112.7(4)
N3 C10 H10A 109.1
Cl1 C10 H10A 109.1
N3 C10 H10B 109.1
Cl1 C10 H10B 109.1
H10A C10 H10B 107.8

loop_
_geom_bond_atom_site_label_1
_geom_bond_atom_site_label_2
_geom_bond_distance
Cl1 C10 1.761(5)
Si1 F1 1.634(3)
Si1 F3 1.645(3)
Si1 F4 1.655(3)
Si1 F2 1.656(3)
Si1 N1 2.026(4)
Si1 N2 2.069(4)
Si2 F6 1.568(4)
Si2 F7 1.596(4)
Si2 F5 1.609(4)
Si2 F9 1.650(4)
Si2 F8 1.653(4)
N1 C1 1.485(7)
N1 C3 1.506(7)
N1 C2 1.506(6)
N2 C6 1.497(7)
N2 C5 1.502(7)
N2 C4 1.505(6)
N3 C9 1.500(6)
N3 C10 1.504(6)
N3 C8 1.515(6)
N3 C7 1.521(6)
C1 H1A 0.9800
C1 H1B 0.9800
C1 H1C 0.9800
C2 H2A 0.9800
C2 H2B 0.9800
C2 H2C 0.9800
C3 C4 1.495(9)
C3 H3A 0.9900
C3 H3B 0.9900
C4 H4A 0.9900
C4 H4B 0.9900
C5 H5A 0.9800
C5 H5B 0.9800
C5 H5C 0.9800
C6 C7 1.527(7)
C6 H6A 0.9900
C6 H6B 0.9900
C7 H7A 0.9900
C7 H7B 0.9900
C8 H8A 0.9800
C8 H8B 0.9800
C8 H8C 0.9800
C9 H9A 0.9800
C9 H9B 0.9800
C9 H9C 0.9800
C10 H10A 0.9900
C10 H10B 0.9900

loop_
_geom_torsion_atom_site_label_1
_geom_torsion_atom_site_label_2
_geom_torsion_atom_site_label_3
_geom_torsion_atom_site_label_4
_geom_torsion
N1 C3 C4 N2 56.9(6)
N2 C6 C7 N3 -179.3(4)
